data_2016847
loop_
_publ_author_name
'Cukiernik, Fabio D.'
'Zelcer, Andr\'es'
'Garland, Maria Teresa'
'Baggio, Ricardo'

_publ_section_title
;
 Halogen bonding in 1,2-dibromo-4,5-dimethoxybenzene and
 1,2-diiodo-4,5-dimethoxybenzene
;
_journal_coeditor_code UK3001
_journal_issue 11
_journal_name_full 'Acta Crystallographica Section C'
_journal_page_first o604
_journal_page_last o608
_journal_paper_doi 10.1107/S010827010803309X
_journal_volume 64
_journal_year 2008
_chemical_formula_iupac 'C8 H8 Br2 O2'
_chemical_formula_moiety 'C8 H8 Br2 O2'
_chemical_formula_sum 'C8 H8 Br2 O2'
_chemical_formula_weight 295.96
_chemical_melting_point 363.0(10)
_chemical_name_systematic
;
1,2-Dibromo-4,5-dimethoxybenzene
;
_space_group_IT_number 2
_symmetry_cell_setting triclinic
_symmetry_space_group_name_Hall '-P 1'
_symmetry_space_group_name_H-M 'P -1'
_atom_sites_solution_hydrogens geom
_atom_sites_solution_primary direct
_atom_sites_solution_secondary difmap
_audit_creation_method SHELXL-97
_cell_angle_alpha 104.1710(12)
_cell_angle_beta 98.9405(10)
_cell_angle_gamma 101.0630(12)
_cell_formula_units_Z 8
_cell_length_a 10.1172(5)
_cell_length_b 10.2052(5)
_cell_length_c 20.2764(10)
_cell_measurement_reflns_used 6539
_cell_measurement_temperature 294(2)
_cell_measurement_theta_max 24.65
_cell_measurement_theta_min 2.54
_cell_volume 1946.49(17)
_computing_cell_refinement 'SAINT (Bruker, 2002)'
_computing_data_collection 'SMART (Bruker, 2001)'
_computing_data_reduction 'SAINT (Bruker, 2002)'
_computing_molecular_graphics 'SHELXTL (Sheldrick, 2008)'
_computing_publication_material 'SHELXTL (Sheldrick, 2008) and PLATON (Spek, 2003)'
_computing_structure_refinement 'SHELXL97 (Sheldrick, 2008)'
_computing_structure_solution 'SHELXS97 (Sheldrick, 2008)'
_diffrn_ambient_temperature 294(2)
_diffrn_measured_fraction_theta_full 0.999
_diffrn_measured_fraction_theta_max 0.927
_diffrn_measurement_device_type 'Bruker SMART APEX CCD area-detector'
_diffrn_measurement_method 'phi and omega scans'
_diffrn_radiation_monochromator graphite
_diffrn_radiation_source 'fine-focus sealed tube'
_diffrn_radiation_type MoK\a
_diffrn_radiation_wavelength 0.71073
_diffrn_reflns_av_R_equivalents 0.0327
_diffrn_reflns_av_sigmaI/netI 0.0370
_diffrn_reflns_limit_h_max 13
_diffrn_reflns_limit_h_min -13
_diffrn_reflns_limit_k_max 13
_diffrn_reflns_limit_k_min -13
_diffrn_reflns_limit_l_max 26
_diffrn_reflns_limit_l_min -26
_diffrn_reflns_number 30774
_diffrn_reflns_theta_full 25.00
_diffrn_reflns_theta_max 27.92
_diffrn_reflns_theta_min 2.08
_diffrn_standards_number 0
_exptl_absorpt_coefficient_mu 8.287
_exptl_absorpt_correction_T_max 0.32
_exptl_absorpt_correction_T_min 0.28
_exptl_absorpt_correction_type multi-scan
_exptl_absorpt_process_details '(SADABS; Bruker, 2002)'
_exptl_crystal_colour colourless
_exptl_crystal_density_diffrn 2.020
_exptl_crystal_density_method 'not measured'
_exptl_crystal_description blocks
_exptl_crystal_F_000 1136
_exptl_crystal_size_max 0.16
_exptl_crystal_size_mid 0.14
_exptl_crystal_size_min 0.14
_refine_diff_density_max 0.444
_refine_diff_density_min -0.457
_refine_ls_extinction_method none
_refine_ls_goodness_of_fit_ref 1.015
_refine_ls_hydrogen_treatment constr
_refine_ls_matrix_type full
_refine_ls_number_parameters 441
_refine_ls_number_reflns 8656
_refine_ls_number_restraints 0
_refine_ls_restrained_S_all 1.015
_refine_ls_R_factor_all 0.0784
_refine_ls_R_factor_gt 0.0356
_refine_ls_shift/su_max 0.001
_refine_ls_shift/su_mean 0.000
_refine_ls_structure_factor_coef Fsqd
_refine_ls_weighting_details 'calc w=1/[\s^2^(Fo^2^)+(0.0380P)^2^+0.6302P] where P=(Fo^2^+2Fc^2^)/3'
_refine_ls_weighting_scheme calc
_refine_ls_wR_factor_gt 0.0816
_refine_ls_wR_factor_ref 0.0966
_reflns_number_gt 5046
_reflns_number_total 8656
_reflns_threshold_expression I>2\s(I)
_cod_data_source_file uk3001.cif
_cod_data_source_block I
_cod_original_cell_volume 1946.46(17)
_cod_database_code 2016847
_cod_database_fobs_code 2016847

loop_
_symmetry_equiv_pos_as_xyz
'x, y, z'
'-x, -y, -z'

loop_
_atom_site_type_symbol
_atom_site_label
_atom_site_fract_x
_atom_site_fract_y
_atom_site_fract_z
_atom_site_U_iso_or_equiv
_atom_site_adp_type
_atom_site_calc_flag
_atom_site_refinement_flags
_atom_site_occupancy
Br Br1A 0.18852(5) 0.84633(5) 0.56347(2) 0.08861(16) Uani d . 1
Br Br2A -0.11747(5) 0.62952(5) 0.47438(2) 0.08819(15) Uani d . 1
O O1A 0.1572(3) 1.0684(3) 0.35540(14) 0.0836(8) Uani d . 1
O O2A -0.0780(3) 0.9081(3) 0.29058(14) 0.0872(9) Uani d . 1
C C1A 0.0987(4) 0.8591(4) 0.47729(18) 0.0612(9) Uani d . 1
C C2A 0.1624(4) 0.9604(4) 0.44997(19) 0.0646(10) Uani d . 1
H H2A 0.2471 1.0193 0.4743 0.077 Uiso calc R 1
C C3A 0.1027(4) 0.9747(4) 0.38795(18) 0.0645(10) Uani d . 1
C C4A -0.0254(4) 0.8857(4) 0.35145(18) 0.0657(10) Uani d . 1
C C5A -0.0879(4) 0.7858(4) 0.37868(19) 0.0668(10) Uani d . 1
H H5A -0.1727 0.7269 0.3546 0.080 Uiso calc R 1
C C6A -0.0262(4) 0.7716(4) 0.44160(18) 0.0618(9) Uani d . 1
C C7A 0.2883(4) 1.1603(5) 0.3899(2) 0.0869(13) Uani d . 1
H H7AA 0.3152 1.2215 0.3626 0.130 Uiso calc R 1
H H7AB 0.3556 1.1069 0.3954 0.130 Uiso calc R 1
H H7AC 0.2821 1.2141 0.4348 0.130 Uiso calc R 1
C C8A -0.2073(4) 0.8181(6) 0.2512(2) 0.1095(18) Uani d . 1
H H8AA -0.2320 0.8416 0.2086 0.164 Uiso calc R 1
H H8AB -0.2770 0.8292 0.2779 0.164 Uiso calc R 1
H H8AC -0.1997 0.7232 0.2407 0.164 Uiso calc R 1
Br Br1B 0.51028(5) 0.84947(5) 0.39054(2) 0.09023(16) Uani d . 1
Br Br2B 0.40577(5) 0.60365(5) 0.46979(2) 0.08438(15) Uani d . 1
O O1B 0.0405(3) 0.6253(3) 0.21122(14) 0.0760(8) Uani d . 1
O O2B -0.0379(3) 0.4381(3) 0.27175(14) 0.0773(7) Uani d . 1
C C1B 0.3397(4) 0.7172(4) 0.35633(19) 0.0602(9) Uani d . 1
C C2B 0.2559(4) 0.7211(4) 0.29605(19) 0.0640(10) Uani d . 1
H H2B 0.2854 0.7874 0.2738 0.077 Uiso calc R 1
C C3B 0.1298(4) 0.6281(4) 0.26885(18) 0.0587(9) Uani d . 1
C C4B 0.0868(4) 0.5265(4) 0.30234(19) 0.0594(9) Uani d . 1
C C5B 0.1704(4) 0.5233(4) 0.36135(18) 0.0604(9) Uani d . 1
H H5B 0.1421 0.4564 0.3835 0.073 Uiso calc R 1
C C6B 0.2966(4) 0.6177(4) 0.38877(18) 0.0599(9) Uani d . 1
C C7B 0.0833(5) 0.7271(5) 0.1756(2) 0.0865(13) Uani d . 1
H H7BA 0.0120 0.7163 0.1361 0.130 Uiso calc R 1
H H7BB 0.1661 0.7138 0.1603 0.130 Uiso calc R 1
H H7BC 0.1003 0.8189 0.2068 0.130 Uiso calc R 1
C C8B -0.0872(4) 0.3350(4) 0.3047(2) 0.0772(11) Uani d . 1
H H8BA -0.1749 0.2779 0.2777 0.116 Uiso calc R 1
H H8BB -0.0971 0.3800 0.3505 0.116 Uiso calc R 1
H H8BC -0.0226 0.2780 0.3081 0.116 Uiso calc R 1
Br Br1C 0.15911(5) 0.45176(5) 0.02682(2) 0.09230(17) Uani d . 1
Br Br2C 0.47373(5) 0.65530(5) 0.11271(2) 0.08761(16) Uani d . 1
O O1C 0.1936(3) 0.2113(3) 0.22690(13) 0.0698(7) Uani d . 1
O O2C 0.4349(3) 0.3628(3) 0.29126(13) 0.0693(7) Uani d . 1
C C1C 0.2523(4) 0.4309(4) 0.11005(18) 0.0610(9) Uani d . 1
C C2C 0.1871(4) 0.3281(4) 0.13655(19) 0.0619(9) Uani d . 1
H H2C 0.1005 0.2725 0.1129 0.074 Uiso calc R 1
C C3C 0.2494(4) 0.3082(4) 0.19688(18) 0.0572(9) Uani d . 1
C C4C 0.3800(4) 0.3909(4) 0.23244(17) 0.0559(9) Uani d . 1
C C5C 0.4440(4) 0.4937(4) 0.20656(18) 0.0585(9) Uani d . 1
H H5C 0.5303 0.5502 0.2302 0.070 Uiso calc R 1
C C6C 0.3789(4) 0.5125(4) 0.14515(19) 0.0595(9) Uani d . 1
C C7C 0.0615(4) 0.1217(4) 0.1909(2) 0.0764(11) Uani d . 1
H H7CA 0.0294 0.0632 0.2185 0.115 Uiso calc R 1
H H7CB 0.0696 0.0648 0.1470 0.115 Uiso calc R 1
H H7CC -0.0028 0.1771 0.1830 0.115 Uiso calc R 1
C C8C 0.5725(4) 0.4376(5) 0.3258(2) 0.0782(12) Uani d . 1
H H8CA 0.6008 0.4056 0.3652 0.117 Uiso calc R 1
H H8CB 0.5761 0.5352 0.3411 0.117 Uiso calc R 1
H H8CC 0.6331 0.4222 0.2941 0.117 Uiso calc R 1
Br Br1D 0.13475(5) -0.12779(5) 0.02042(2) 0.08027(14) Uani d . 1
Br Br2D 0.26373(5) 0.09162(5) -0.06800(2) 0.08695(15) Uani d . 1
O O1D 0.5780(3) 0.1239(3) 0.21456(13) 0.0792(8) Uani d . 1
O O2D 0.6751(3) 0.2925(3) 0.14934(13) 0.0783(8) Uani d . 1
C C1D 0.3045(4) 0.0067(4) 0.05654(18) 0.0573(9) Uani d . 1
C C2D 0.3764(4) 0.0138(4) 0.12185(18) 0.0602(9) Uani d . 1
H H2D 0.3411 -0.0468 0.1459 0.072 Uiso calc R 1
C C3D 0.4984(4) 0.1094(4) 0.15087(18) 0.0608(9) Uani d . 1
C C4D 0.5534(4) 0.2009(4) 0.11520(18) 0.0618(9) Uani d . 1
C C5D 0.4818(4) 0.1936(4) 0.05073(18) 0.0620(9) Uani d . 1
H H5D 0.5171 0.2538 0.0265 0.074 Uiso calc R 1
C C6D 0.3564(4) 0.0962(4) 0.02122(18) 0.0596(9) Uani d . 1
C C7D 0.5192(5) 0.0460(5) 0.2567(2) 0.0939(15) Uani d . 1
H H7DA 0.5817 0.0683 0.3008 0.141 Uiso calc R 1
H H7DB 0.5026 -0.0517 0.2338 0.141 Uiso calc R 1
H H7DC 0.4338 0.0688 0.2638 0.141 Uiso calc R 1
C C8D 0.7344(4) 0.3886(4) 0.1158(2) 0.0839(12) Uani d . 1
H H8DA 0.8199 0.4464 0.1450 0.126 Uiso calc R 1
H H8DB 0.6723 0.4457 0.1071 0.126 Uiso calc R 1
H H8DC 0.7512 0.3387 0.0724 0.126 Uiso calc R 1

loop_
_atom_site_aniso_label
_atom_site_aniso_U_11
_atom_site_aniso_U_22
_atom_site_aniso_U_33
_atom_site_aniso_U_12
_atom_site_aniso_U_13
_atom_site_aniso_U_23
Br1A 0.0960(3) 0.0955(3) 0.0719(3) 0.0127(3) -0.0071(2) 0.0427(2)
Br2A 0.1043(4) 0.0785(3) 0.0778(3) -0.0019(3) 0.0137(3) 0.0368(2)
O1A 0.0754(19) 0.102(2) 0.0684(17) -0.0081(16) 0.0056(14) 0.0438(16)
O2A 0.0713(18) 0.124(2) 0.0612(16) -0.0050(17) -0.0042(14) 0.0500(16)
C1A 0.070(3) 0.070(2) 0.0483(19) 0.024(2) 0.0111(18) 0.0212(18)
C2A 0.059(2) 0.073(3) 0.057(2) 0.0090(19) 0.0055(18) 0.0204(19)
C3A 0.065(2) 0.075(3) 0.053(2) 0.006(2) 0.0108(18) 0.0265(19)
C4A 0.064(2) 0.084(3) 0.050(2) 0.009(2) 0.0092(18) 0.0277(19)
C5A 0.060(2) 0.078(3) 0.057(2) 0.005(2) 0.0086(18) 0.020(2)
C6A 0.071(3) 0.060(2) 0.057(2) 0.013(2) 0.0166(19) 0.0212(18)
C7A 0.075(3) 0.094(3) 0.086(3) -0.004(2) 0.011(2) 0.039(3)
C8A 0.072(3) 0.169(5) 0.075(3) -0.013(3) -0.009(2) 0.058(3)
Br1B 0.0765(3) 0.0857(3) 0.0943(3) -0.0094(2) -0.0129(2) 0.0412(3)
Br2B 0.0791(3) 0.1052(3) 0.0695(3) 0.0147(3) -0.0057(2) 0.0450(2)
O1B 0.0723(18) 0.0818(18) 0.0744(17) 0.0076(14) -0.0081(14) 0.0466(15)
O2B 0.0623(17) 0.0847(19) 0.0833(18) 0.0007(15) -0.0009(14) 0.0444(15)
C1B 0.055(2) 0.059(2) 0.062(2) 0.0094(18) 0.0004(17) 0.0202(18)
C2B 0.070(3) 0.063(2) 0.064(2) 0.015(2) 0.0088(19) 0.0334(19)
C3B 0.058(2) 0.064(2) 0.059(2) 0.0192(19) 0.0036(18) 0.0277(18)
C4B 0.054(2) 0.066(2) 0.062(2) 0.0144(19) 0.0083(18) 0.0278(19)
C5B 0.057(2) 0.069(2) 0.062(2) 0.0150(19) 0.0074(18) 0.0345(19)
C6B 0.062(2) 0.069(2) 0.054(2) 0.022(2) 0.0048(17) 0.0260(18)
C7B 0.091(3) 0.098(3) 0.078(3) 0.017(3) 0.001(2) 0.055(3)
C8B 0.068(3) 0.083(3) 0.086(3) 0.005(2) 0.018(2) 0.043(2)
Br1C 0.1027(4) 0.0917(3) 0.0714(3) 0.0022(3) -0.0193(2) 0.0430(2)
Br2C 0.0905(3) 0.0816(3) 0.0888(3) -0.0050(2) 0.0015(2) 0.0514(2)
O1C 0.0701(17) 0.0681(16) 0.0683(16) -0.0005(14) 0.0031(13) 0.0344(13)
O2C 0.0641(17) 0.0800(18) 0.0633(15) 0.0076(14) -0.0029(13) 0.0368(13)
C1C 0.067(2) 0.058(2) 0.057(2) 0.0122(19) 0.0017(18) 0.0249(18)
C2C 0.058(2) 0.058(2) 0.062(2) 0.0034(18) -0.0028(18) 0.0213(18)
C3C 0.061(2) 0.053(2) 0.057(2) 0.0108(18) 0.0065(18) 0.0224(17)
C4C 0.060(2) 0.055(2) 0.053(2) 0.0146(18) 0.0037(17) 0.0204(17)
C5C 0.055(2) 0.053(2) 0.064(2) 0.0069(17) 0.0008(17) 0.0212(17)
C6C 0.064(2) 0.054(2) 0.063(2) 0.0103(18) 0.0079(19) 0.0270(17)
C7C 0.076(3) 0.061(2) 0.085(3) -0.004(2) 0.015(2) 0.025(2)
C8C 0.064(3) 0.096(3) 0.069(2) 0.009(2) -0.010(2) 0.035(2)
Br1D 0.0746(3) 0.0780(3) 0.0734(3) -0.0069(2) 0.0003(2) 0.0236(2)
Br2D 0.0798(3) 0.1106(4) 0.0657(3) 0.0040(3) -0.0051(2) 0.0437(2)
O1D 0.086(2) 0.0850(19) 0.0561(15) -0.0008(15) -0.0084(14) 0.0320(14)
O2D 0.0746(18) 0.0818(18) 0.0661(16) -0.0087(15) -0.0006(14) 0.0292(14)
C1D 0.059(2) 0.053(2) 0.057(2) 0.0097(17) 0.0081(17) 0.0160(17)
C2D 0.067(2) 0.053(2) 0.060(2) 0.0079(19) 0.0086(18) 0.0238(17)
C3D 0.070(3) 0.060(2) 0.053(2) 0.015(2) 0.0076(18) 0.0212(18)
C4D 0.063(2) 0.063(2) 0.055(2) 0.0074(19) 0.0063(18) 0.0189(18)
C5D 0.065(2) 0.065(2) 0.059(2) 0.0070(19) 0.0103(18) 0.0311(18)
C6D 0.061(2) 0.064(2) 0.054(2) 0.0149(19) 0.0061(18) 0.0210(18)
C7D 0.121(4) 0.093(3) 0.060(2) 0.000(3) -0.005(2) 0.043(2)
C8D 0.074(3) 0.083(3) 0.088(3) -0.004(2) 0.008(2) 0.035(2)

loop_
_atom_type_symbol
_atom_type_description
_atom_type_scat_dispersion_real
_atom_type_scat_dispersion_imag
_atom_type_scat_source
C C 0.0033 0.0016 'International Tables Vol C Tables 4.2.6.8 and 6.1.1.4'
H H 0.0000 0.0000 'International Tables Vol C Tables 4.2.6.8 and 6.1.1.4'
O O 0.0106 0.0060 'International Tables Vol C Tables 4.2.6.8 and 6.1.1.4'
Br Br -0.2901 2.4595 'International Tables Vol C Tables 4.2.6.8 and 6.1.1.4'

loop_
_geom_angle_atom_site_label_1
_geom_angle_atom_site_label_2
_geom_angle_atom_site_label_3
_geom_angle
C3A O1A C7A 117.0(3)
C4A O2A C8A 117.1(3)
C6A C1A C2A 119.9(3)
C6A C1A Br1A 121.9(3)
C2A C1A Br1A 118.2(3)
C3A C2A C1A 120.9(4)
C3A C2A H2A 119.5
C1A C2A H2A 119.5
C2A C3A O1A 126.0(4)
C2A C3A C4A 119.3(4)
O1A C3A C4A 114.7(3)
O2A C4A C5A 125.1(4)
O2A C4A C3A 115.4(3)
C5A C4A C3A 119.5(3)
C4A C5A C6A 120.8(4)
C4A C5A H5A 119.6
C6A C5A H5A 119.6
C1A C6A C5A 119.5(4)
C1A C6A Br2A 122.4(3)
C5A C6A Br2A 118.1(3)
O1A C7A H7AA 109.5
O1A C7A H7AB 109.5
H7AA C7A H7AB 109.5
O1A C7A H7AC 109.5
H7AA C7A H7AC 109.5
H7AB C7A H7AC 109.5
O2A C8A H8AA 109.5
O2A C8A H8AB 109.5
H8AA C8A H8AB 109.5
O2A C8A H8AC 109.5
H8AA C8A H8AC 109.5
H8AB C8A H8AC 109.5
C3B O1B C7B 116.7(3)
C4B O2B C8B 117.4(3)
C6B C1B C2B 119.5(3)
C6B C1B Br1B 122.4(3)
C2B C1B Br1B 118.1(3)
C3B C2B C1B 120.9(3)
C3B C2B H2B 119.6
C1B C2B H2B 119.6
O1B C3B C2B 125.0(3)
O1B C3B C4B 115.8(3)
C2B C3B C4B 119.2(3)
O2B C4B C5B 125.2(3)
O2B C4B C3B 115.4(3)
C5B C4B C3B 119.4(3)
C4B C5B C6B 121.1(3)
C4B C5B H5B 119.4
C6B C5B H5B 119.4
C1B C6B C5B 119.9(3)
C1B C6B Br2B 122.0(3)
C5B C6B Br2B 118.1(3)
O1B C7B H7BA 109.5
O1B C7B H7BB 109.5
H7BA C7B H7BB 109.5
O1B C7B H7BC 109.5
H7BA C7B H7BC 109.5
H7BB C7B H7BC 109.5
O2B C8B H8BA 109.5
O2B C8B H8BB 109.5
H8BA C8B H8BB 109.5
O2B C8B H8BC 109.5
H8BA C8B H8BC 109.5
H8BB C8B H8BC 109.5
C3C O1C C7C 116.9(3)
C4C O2C C8C 117.4(3)
C6C C1C C2C 119.4(3)
C6C C1C Br1C 122.7(3)
C2C C1C Br1C 117.9(3)
C3C C2C C1C 120.6(3)
C3C C2C H2C 119.7
C1C C2C H2C 119.7
O1C C3C C2C 124.8(3)
O1C C3C C4C 115.2(3)
C2C C3C C4C 120.0(3)
O2C C4C C5C 124.5(3)
O2C C4C C3C 116.0(3)
C5C C4C C3C 119.5(3)
C4C C5C C6C 119.7(3)
C4C C5C H5C 120.1
C6C C5C H5C 120.1
C1C C6C C5C 120.9(3)
C1C C6C Br2C 121.9(3)
C5C C6C Br2C 117.3(3)
O1C C7C H7CA 109.5
O1C C7C H7CB 109.5
H7CA C7C H7CB 109.5
O1C C7C H7CC 109.5
H7CA C7C H7CC 109.5
H7CB C7C H7CC 109.5
O2C C8C H8CA 109.5
O2C C8C H8CB 109.5
H8CA C8C H8CB 109.5
O2C C8C H8CC 109.5
H8CA C8C H8CC 109.5
H8CB C8C H8CC 109.5
C3D O1D C7D 116.8(3)
C4D O2D C8D 117.8(3)
C6D C1D C2D 119.9(3)
C6D C1D Br1D 122.7(3)
C2D C1D Br1D 117.4(3)
C3D C2D C1D 120.1(3)
C3D C2D H2D 119.9
C1D C2D H2D 119.9
C2D C3D O1D 124.7(3)
C2D C3D C4D 120.7(3)
O1D C3D C4D 114.6(3)
O2D C4D C5D 125.5(4)
O2D C4D C3D 115.6(3)
C5D C4D C3D 118.9(3)
C4D C5D C6D 120.4(3)
C4D C5D H5D 119.8
C6D C5D H5D 119.8
C1D C6D C5D 120.0(3)
C1D C6D Br2D 121.9(3)
C5D C6D Br2D 118.0(3)
O1D C7D H7DA 109.5
O1D C7D H7DB 109.5
H7DA C7D H7DB 109.5
O1D C7D H7DC 109.5
H7DA C7D H7DC 109.5
H7DB C7D H7DC 109.5
O2D C8D H8DA 109.5
O2D C8D H8DB 109.5
H8DA C8D H8DB 109.5
O2D C8D H8DC 109.5
H8DA C8D H8DC 109.5
H8DB C8D H8DC 109.5

loop_
_geom_bond_atom_site_label_1
_geom_bond_atom_site_label_2
_geom_bond_distance
Br1A C1A 1.887(3)
Br2A C6A 1.883(4)
O1A C3A 1.369(4)
O1A C7A 1.429(5)
O2A C4A 1.356(4)
O2A C8A 1.431(5)
C1A C6A 1.373(5)
C1A C2A 1.388(5)
C2A C3A 1.362(5)
C2A H2A 0.9300
C3A C4A 1.405(5)
C4A C5A 1.371(5)
C5A C6A 1.384(5)
C5A H5A 0.9300
C7A H7AA 0.9600
C7A H7AB 0.9600
C7A H7AC 0.9600
C8A H8AA 0.9600
C8A H8AB 0.9600
C8A H8AC 0.9600
Br1B C1B 1.886(4)
Br2B C6B 1.885(3)
O1B C3B 1.352(4)
O1B C7B 1.442(5)
O2B C4B 1.355(4)
O2B C8B 1.431(4)
C1B C6B 1.379(5)
C1B C2B 1.389(5)
C2B C3B 1.376(5)
C2B H2B 0.9300
C3B C4B 1.410(5)
C4B C5B 1.365(5)
C5B C6B 1.383(5)
C5B H5B 0.9300
C7B H7BA 0.9600
C7B H7BB 0.9600
C7B H7BC 0.9600
C8B H8BA 0.9600
C8B H8BB 0.9600
C8B H8BC 0.9600
Br1C C1C 1.881(3)
Br2C C6C 1.899(4)
O1C C3C 1.361(4)
O1C C7C 1.434(4)
O2C C4C 1.355(4)
O2C C8C 1.428(4)
C1C C6C 1.363(5)
C1C C2C 1.395(5)
C2C C3C 1.366(5)
C2C H2C 0.9300
C3C C4C 1.398(5)
C4C C5C 1.383(5)
C5C C6C 1.389(5)
C5C H5C 0.9300
C7C H7CA 0.9600
C7C H7CB 0.9600
C7C H7CC 0.9600
C8C H8CA 0.9600
C8C H8CB 0.9600
C8C H8CC 0.9600
Br1D C1D 1.893(4)
Br2D C6D 1.889(3)
O1D C3D 1.369(4)
O1D C7D 1.423(5)
O2D C4D 1.358(4)
O2D C8D 1.420(5)
C1D C6D 1.370(5)
C1D C2D 1.386(5)
C2D C3D 1.362(5)
C2D H2D 0.9300
C3D C4D 1.401(5)
C4D C5D 1.369(5)
C5D C6D 1.394(5)
C5D H5D 0.9300
C7D H7DA 0.9600
C7D H7DB 0.9600
C7D H7DC 0.9600
C8D H8DA 0.9600
C8D H8DB 0.9600
C8D H8DC 0.9600

loop_
_geom_hbond_atom_site_label_D
_geom_hbond_atom_site_label_H
_geom_hbond_atom_site_label_A
_geom_hbond_site_symmetry_A
_geom_hbond_distance_DH
_geom_hbond_distance_HA
_geom_hbond_distance_DA
_geom_hbond_angle_DHA
C7A H7AA O2C 1_565 0.96 2.56 3.498(5) 167.2
C8D H8DA O1B 1_655 0.96 2.53 3.485(5) 171.0

loop_
_cod_related_entry_id
_cod_related_entry_database
_cod_related_entry_code
1 ChemSpider 2038792
